data_7115309
loop_
_publ_author_name
'Jun Zheng'
'Shu-Li You'

_publ_section_title
;
 Rhodium-catalyzed direct coupling of biaryl pyridine derivatives with
 internal alkynes
;
_journal_name_full Chem.Commun.
_journal_page_first 8204
_journal_paper_doi 10.1039/C4cc02822H
_journal_volume 50
_journal_year 2014
_chemical_formula_sum 'C47 H32 Cl N'
_chemical_formula_weight 646.19
_chemical_name_systematic
; 
 ? 
;
_space_group_IT_number 2
_symmetry_cell_setting triclinic
_symmetry_space_group_name_Hall '-P 1'
_symmetry_space_group_name_H-M 'P -1'
_atom_sites_solution_hydrogens geom
_atom_sites_solution_primary direct
_atom_sites_solution_secondary difmap
_audit_creation_method SHELXL-97
_cell_angle_alpha 96.760(2)
_cell_angle_beta 99.441(3)
_cell_angle_gamma 90.583(2)
_cell_formula_units_Z 2
_cell_length_a 8.7922(9)
_cell_length_b 9.5339(10)
_cell_length_c 21.234(2)
_cell_measurement_reflns_used 1918
_cell_measurement_temperature 293(2)
_cell_measurement_theta_max 46.603
_cell_measurement_theta_min 4.699
_cell_volume 1742.8(3)
_computing_cell_refinement 'Bruker SMART'
_computing_data_collection 'Bruker SMART'
_computing_data_reduction 'Bruker SHELXTL'
_computing_molecular_graphics 'Bruker SHELXTL'
_computing_publication_material 'Bruker SHELXTL'
_computing_structure_refinement 'SHELXL-97 (Sheldrick, 1997)'
_computing_structure_solution 'SHELXS-97 (Sheldrick, 1990)'
_diffrn_ambient_temperature 293(2)
_diffrn_measured_fraction_theta_full 0.998
_diffrn_measured_fraction_theta_max 0.998
_diffrn_measurement_device_type 'CCD area detector'
_diffrn_measurement_method 'phi and omega scans'
_diffrn_radiation_monochromator graphite
_diffrn_radiation_source 'fine-focus sealed tube'
_diffrn_radiation_type MoK\a
_diffrn_radiation_wavelength 0.71073
_diffrn_reflns_av_R_equivalents 0.0275
_diffrn_reflns_av_sigmaI/netI 0.0590
_diffrn_reflns_limit_h_max 10
_diffrn_reflns_limit_h_min -10
_diffrn_reflns_limit_k_max 11
_diffrn_reflns_limit_k_min -11
_diffrn_reflns_limit_l_max 26
_diffrn_reflns_limit_l_min -13
_diffrn_reflns_number 10628
_diffrn_reflns_theta_full 26.00
_diffrn_reflns_theta_max 26.00
_diffrn_reflns_theta_min 1.96
_exptl_absorpt_coefficient_mu 0.144
_exptl_absorpt_correction_T_max 1.00000
_exptl_absorpt_correction_T_min 0.37002
_exptl_absorpt_correction_type empirical
_exptl_absorpt_process_details sadabs
_exptl_crystal_colour green
_exptl_crystal_density_diffrn 1.231
_exptl_crystal_density_method 'not measured'
_exptl_crystal_description prismatic
_exptl_crystal_F_000 676
_exptl_crystal_size_max 0.211
_exptl_crystal_size_mid 0.148
_exptl_crystal_size_min 0.112
_refine_diff_density_max 0.213
_refine_diff_density_min -0.177
_refine_diff_density_rms 0.038
_refine_ls_extinction_method none
_refine_ls_goodness_of_fit_ref 1.037
_refine_ls_hydrogen_treatment mixed
_refine_ls_matrix_type full
_refine_ls_number_parameters 446
_refine_ls_number_reflns 6824
_refine_ls_number_restraints 1
_refine_ls_restrained_S_all 1.039
_refine_ls_R_factor_all 0.0842
_refine_ls_R_factor_gt 0.0511
_refine_ls_shift/su_max 0.000
_refine_ls_shift/su_mean 0.000
_refine_ls_structure_factor_coef Fsqd
_refine_ls_weighting_details 'calc w=1/[\s^2^(Fo^2^)+(0.0627P)^2^+0.0000P] where P=(Fo^2^+2Fc^2^)/3'
_refine_ls_weighting_scheme calc
_refine_ls_wR_factor_gt 0.1238
_refine_ls_wR_factor_ref 0.1402
_reflns_number_gt 4369
_reflns_number_total 6824
_reflns_threshold_expression >2sigma(I)
_cod_data_source_file c4cc02822h2.cif
_cod_data_source_block cd213199
_cod_original_sg_symbol_H-M P-1
_cod_database_code 7115309

loop_
_symmetry_equiv_pos_as_xyz
'x, y, z'
'-x, -y, -z'

loop_
_atom_site_label
_atom_site_type_symbol
_atom_site_fract_x
_atom_site_fract_y
_atom_site_fract_z
_atom_site_U_iso_or_equiv
_atom_site_adp_type
_atom_site_occupancy
_atom_site_symmetry_multiplicity
_atom_site_calc_flag
_atom_site_refinement_flags
Cl1 Cl 0.38740(7) 0.64699(6) 0.06981(3) 0.0646(2) Uani 1 1 d .
N1 N 0.3050(2) 0.35163(18) 0.07638(8) 0.0450(4) Uani 1 1 d D
C1 C 0.1647(2) 0.1707(2) 0.11045(10) 0.0424(5) Uani 1 1 d .
C2 C 0.0708(3) 0.1226(2) 0.15141(13) 0.0597(6) Uani 1 1 d .
H2 H 0.0412 0.1852 0.1839 0.072 Uiso 1 1 calc R
C3 C 0.0234(3) -0.0148(3) 0.14374(15) 0.0772(8) Uani 1 1 d .
H3 H -0.0392 -0.0462 0.1709 0.093 Uiso 1 1 calc R
C4 C 0.0680(3) -0.1098(3) 0.09524(16) 0.0802(9) Uani 1 1 d .
H4 H 0.0373 -0.2044 0.0915 0.096 Uiso 1 1 calc R
C5 C 0.1541(3) -0.0674(2) 0.05408(13) 0.0675(7) Uani 1 1 d .
H5 H 0.1806 -0.1321 0.0216 0.081 Uiso 1 1 calc R
C6 C 0.2048(2) 0.0756(2) 0.05984(11) 0.0513(6) Uani 1 1 d .
C7 C 0.2947(3) 0.1265(2) 0.01871(11) 0.0616(7) Uani 1 1 d .
H7 H 0.3227 0.0651 -0.0145 0.074 Uiso 1 1 calc R
C8 C 0.3418(3) 0.2639(2) 0.02642(10) 0.0572(6) Uani 1 1 d .
H8 H 0.3987 0.2977 -0.0022 0.069 Uiso 1 1 calc R
C9 C 0.2247(2) 0.3103(2) 0.11878(9) 0.0393(5) Uani 1 1 d .
C10 C 0.1995(2) 0.41956(19) 0.17207(9) 0.0380(5) Uani 1 1 d .
C11 C 0.0606(2) 0.4913(2) 0.16184(10) 0.0422(5) Uani 1 1 d .
C12 C -0.0560(2) 0.4564(2) 0.10691(11) 0.0524(6) Uani 1 1 d .
H12 H -0.0379 0.3873 0.0744 0.063 Uiso 1 1 calc R
C13 C -0.1923(3) 0.5217(2) 0.10114(12) 0.0589(6) Uani 1 1 d .
H13 H -0.2672 0.4958 0.0652 0.071 Uiso 1 1 calc R
C14 C -0.2223(3) 0.6279(2) 0.14856(12) 0.0592(6) Uani 1 1 d .
H14 H -0.3178 0.6700 0.1445 0.071 Uiso 1 1 calc R
C15 C -0.1135(2) 0.6694(2) 0.20017(11) 0.0532(6) Uani 1 1 d .
H15 H -0.1336 0.7423 0.2306 0.064 Uiso 1 1 calc R
C16 C 0.0320(2) 0.6032(2) 0.20874(10) 0.0423(5) Uani 1 1 d .
C17 C 0.1459(2) 0.6434(2) 0.26123(10) 0.0447(5) Uani 1 1 d .
H17 H 0.1285 0.7191 0.2908 0.054 Uiso 1 1 calc R
C18 C 0.2852(2) 0.57516(19) 0.27161(9) 0.0385(5) Uani 1 1 d .
C19 C 0.3117(2) 0.45457(19) 0.22792(9) 0.0364(4) Uani 1 1 d .
C20 C 0.4502(2) 0.37787(19) 0.24446(9) 0.0369(4) Uani 1 1 d .
C21 C 0.5576(2) 0.42607(19) 0.29735(9) 0.0387(5) Uani 1 1 d .
C22 C 0.5356(2) 0.5539(2) 0.33750(9) 0.0401(5) Uani 1 1 d .
C23 C 0.4014(2) 0.62441(19) 0.32588(9) 0.0401(5) Uani 1 1 d .
C24 C 0.3729(2) 0.7513(2) 0.36999(9) 0.0427(5) Uani 1 1 d .
C25 C 0.3813(3) 0.8858(2) 0.35325(12) 0.0631(6) Uani 1 1 d .
H25 H 0.4064 0.8993 0.3135 0.076 Uiso 1 1 calc R
C26 C 0.3530(3) 1.0004(3) 0.39479(17) 0.0804(9) Uani 1 1 d .
H26 H 0.3588 1.0906 0.3826 0.096 Uiso 1 1 calc R
C27 C 0.3168(3) 0.9848(3) 0.45307(16) 0.0844(10) Uani 1 1 d .
H27 H 0.2978 1.0631 0.4808 0.101 Uiso 1 1 calc R
C28 C 0.3087(3) 0.8524(4) 0.47040(13) 0.0842(9) Uani 1 1 d .
H28 H 0.2843 0.8403 0.5104 0.101 Uiso 1 1 calc R
C29 C 0.3363(3) 0.7365(3) 0.42934(11) 0.0635(6) Uani 1 1 d .
H29 H 0.3302 0.6467 0.4419 0.076 Uiso 1 1 calc R
C30 C 0.6636(2) 0.6090(2) 0.39042(9) 0.0445(5) Uani 1 1 d .
C31 C 0.7590(3) 0.7176(2) 0.38238(11) 0.0584(6) Uani 1 1 d .
H31 H 0.7395 0.7606 0.3449 0.070 Uiso 1 1 calc R
C32 C 0.8837(3) 0.7646(3) 0.42900(14) 0.0722(7) Uani 1 1 d .
H32 H 0.9480 0.8375 0.4224 0.087 Uiso 1 1 calc R
C33 C 0.9121(3) 0.7042(3) 0.48434(14) 0.0768(8) Uani 1 1 d .
H33 H 0.9965 0.7349 0.5156 0.092 Uiso 1 1 calc R
C34 C 0.8163(3) 0.5983(3) 0.49387(13) 0.0812(8) Uani 1 1 d .
H34 H 0.8341 0.5583 0.5322 0.097 Uiso 1 1 calc R
C35 C 0.6931(3) 0.5498(3) 0.44700(11) 0.0662(7) Uani 1 1 d .
H35 H 0.6294 0.4765 0.4538 0.079 Uiso 1 1 calc R
C36 C 0.7000(2) 0.3441(2) 0.31423(9) 0.0414(5) Uani 1 1 d .
C37 C 0.6929(3) 0.2194(2) 0.34046(11) 0.0557(6) Uani 1 1 d .
H37 H 0.5995 0.1873 0.3495 0.067 Uiso 1 1 calc R
C38 C 0.8236(3) 0.1413(3) 0.35356(13) 0.0751(8) Uani 1 1 d .
H38 H 0.8174 0.0572 0.3713 0.090 Uiso 1 1 calc R
C39 C 0.9610(3) 0.1869(3) 0.34074(14) 0.0787(8) Uani 1 1 d .
H39 H 1.0483 0.1333 0.3490 0.094 Uiso 1 1 calc R
C40 C 0.9703(3) 0.3112(3) 0.31576(13) 0.0725(7) Uani 1 1 d .
H40 H 1.0645 0.3432 0.3074 0.087 Uiso 1 1 calc R
C41 C 0.8408(2) 0.3897(2) 0.30275(11) 0.0564(6) Uani 1 1 d .
H41 H 0.8487 0.4748 0.2860 0.068 Uiso 1 1 calc R
C42 C 0.4853(2) 0.2420(2) 0.20713(9) 0.0412(5) Uani 1 1 d .
C43 C 0.4258(3) 0.1143(2) 0.21814(10) 0.0529(6) Uani 1 1 d .
H43 H 0.3560 0.1122 0.2466 0.064 Uiso 1 1 calc R
C44 C 0.4702(3) -0.0114(2) 0.18668(12) 0.0707(8) Uani 1 1 d .
H44 H 0.4291 -0.0975 0.1936 0.085 Uiso 1 1 calc R
C45 C 0.5742(4) -0.0080(3) 0.14574(14) 0.0798(9) Uani 1 1 d .
H45 H 0.6046 -0.0919 0.1250 0.096 Uiso 1 1 calc R
C46 C 0.6339(3) 0.1180(3) 0.13497(13) 0.0746(8) Uani 1 1 d .
H46 H 0.7043 0.1197 0.1068 0.090 Uiso 1 1 calc R
C47 C 0.5902(2) 0.2420(2) 0.16558(10) 0.0548(6) Uani 1 1 d .
H47 H 0.6320 0.3274 0.1582 0.066 Uiso 1 1 calc R
H1 H 0.338(3) 0.4465(18) 0.0798(12) 0.077(8) Uiso 1 1 d D

loop_
_atom_site_aniso_label
_atom_site_aniso_U_11
_atom_site_aniso_U_22
_atom_site_aniso_U_33
_atom_site_aniso_U_23
_atom_site_aniso_U_13
_atom_site_aniso_U_12
Cl1 0.0615(4) 0.0451(3) 0.0877(5) 0.0057(3) 0.0151(3) -0.0013(3)
N1 0.0546(11) 0.0424(10) 0.0380(9) 0.0064(8) 0.0064(9) 0.0013(8)
C1 0.0411(11) 0.0375(11) 0.0445(12) 0.0030(9) -0.0033(10) 0.0000(9)
C2 0.0514(13) 0.0490(13) 0.0801(17) 0.0109(12) 0.0131(13) -0.0026(11)
C3 0.0640(16) 0.0531(15) 0.119(2) 0.0230(16) 0.0206(16) -0.0088(13)
C4 0.0742(18) 0.0403(14) 0.117(3) 0.0080(16) -0.0081(18) -0.0088(13)
C5 0.0759(17) 0.0422(13) 0.0727(17) -0.0058(12) -0.0132(15) 0.0038(12)
C6 0.0522(13) 0.0456(12) 0.0487(13) 0.0022(10) -0.0106(11) 0.0058(10)
C7 0.0828(17) 0.0576(15) 0.0398(13) -0.0064(11) 0.0047(13) 0.0151(13)
C8 0.0704(15) 0.0647(16) 0.0385(12) 0.0065(11) 0.0143(11) 0.0101(12)
C9 0.0377(10) 0.0408(11) 0.0370(11) 0.0056(9) -0.0017(9) 0.0012(8)
C10 0.0424(11) 0.0337(10) 0.0379(11) 0.0052(8) 0.0057(9) -0.0020(8)
C11 0.0450(12) 0.0374(11) 0.0436(12) 0.0098(9) 0.0026(10) -0.0005(9)
C12 0.0546(14) 0.0453(12) 0.0536(14) 0.0096(10) -0.0045(11) 0.0005(10)
C13 0.0537(14) 0.0516(13) 0.0660(15) 0.0179(12) -0.0132(12) -0.0017(11)
C14 0.0460(13) 0.0533(14) 0.0774(17) 0.0202(13) -0.0020(13) 0.0084(11)
C15 0.0485(13) 0.0453(12) 0.0666(15) 0.0126(11) 0.0074(12) 0.0102(10)
C16 0.0411(11) 0.0404(11) 0.0466(12) 0.0117(9) 0.0057(10) 0.0039(9)
C17 0.0494(12) 0.0395(11) 0.0449(12) 0.0023(9) 0.0091(10) 0.0072(9)
C18 0.0421(11) 0.0364(10) 0.0375(11) 0.0059(8) 0.0071(9) 0.0040(9)
C19 0.0390(11) 0.0343(10) 0.0360(10) 0.0043(8) 0.0065(9) 0.0000(8)
C20 0.0402(11) 0.0349(10) 0.0364(10) 0.0046(8) 0.0085(9) 0.0025(8)
C21 0.0405(11) 0.0380(10) 0.0383(11) 0.0067(9) 0.0064(9) 0.0038(9)
C22 0.0464(11) 0.0395(11) 0.0340(11) 0.0060(9) 0.0048(9) 0.0014(9)
C23 0.0478(12) 0.0364(10) 0.0359(11) 0.0034(8) 0.0074(9) 0.0025(9)
C24 0.0405(11) 0.0451(12) 0.0403(11) -0.0019(9) 0.0053(9) 0.0028(9)
C25 0.0768(17) 0.0464(13) 0.0698(16) 0.0041(12) 0.0243(14) 0.0092(12)
C26 0.0725(18) 0.0473(15) 0.117(3) -0.0166(16) 0.0226(18) 0.0070(12)
C27 0.0574(16) 0.089(2) 0.092(2) -0.0469(19) 0.0111(16) 0.0082(15)
C28 0.082(2) 0.115(3) 0.0511(15) -0.0206(17) 0.0213(14) 0.0059(18)
C29 0.0703(16) 0.0720(16) 0.0482(14) -0.0011(12) 0.0158(12) -0.0006(13)
C30 0.0477(12) 0.0439(12) 0.0392(12) -0.0009(9) 0.0033(10) 0.0090(10)
C31 0.0618(15) 0.0556(14) 0.0536(14) 0.0033(11) -0.0001(12) -0.0037(12)
C32 0.0576(15) 0.0638(16) 0.085(2) -0.0062(15) -0.0053(15) -0.0101(12)
C33 0.0644(17) 0.0798(19) 0.0701(19) -0.0098(15) -0.0228(15) 0.0060(15)
C34 0.091(2) 0.092(2) 0.0519(16) 0.0148(15) -0.0169(15) 0.0012(17)
C35 0.0731(17) 0.0700(16) 0.0501(14) 0.0094(12) -0.0064(13) -0.0063(13)
C36 0.0445(12) 0.0416(11) 0.0353(11) 0.0000(9) 0.0015(9) 0.0061(9)
C37 0.0572(14) 0.0516(13) 0.0573(14) 0.0127(11) 0.0020(12) 0.0033(11)
C38 0.088(2) 0.0571(15) 0.0742(18) 0.0175(13) -0.0111(16) 0.0185(15)
C39 0.0631(18) 0.089(2) 0.0779(19) 0.0032(16) -0.0046(15) 0.0367(16)
C40 0.0488(14) 0.096(2) 0.0726(18) 0.0064(16) 0.0127(13) 0.0164(14)
C41 0.0503(13) 0.0632(14) 0.0574(14) 0.0110(12) 0.0111(12) 0.0058(11)
C42 0.0422(11) 0.0388(11) 0.0384(11) 0.0003(9) -0.0025(9) 0.0055(9)
C43 0.0673(15) 0.0423(12) 0.0461(12) 0.0067(10) -0.0008(11) 0.0024(10)
C44 0.102(2) 0.0393(13) 0.0607(16) 0.0053(12) -0.0153(16) 0.0060(13)
C45 0.106(2) 0.0572(17) 0.0684(18) -0.0109(14) 0.0023(17) 0.0337(16)
C46 0.0738(18) 0.0791(19) 0.0674(17) -0.0151(15) 0.0173(15) 0.0173(15)
C47 0.0529(13) 0.0569(14) 0.0518(13) -0.0052(11) 0.0091(11) 0.0050(11)

loop_
_atom_type_symbol
_atom_type_description
_atom_type_scat_dispersion_real
_atom_type_scat_dispersion_imag
_atom_type_scat_source
C C 0.0033 0.0016 'International Tables Vol C Tables 4.2.6.8 and 6.1.1.4'
H H 0.0000 0.0000 'International Tables Vol C Tables 4.2.6.8 and 6.1.1.4'
N N 0.0061 0.0033 'International Tables Vol C Tables 4.2.6.8 and 6.1.1.4'
Cl Cl 0.1484 0.1585 'International Tables Vol C Tables 4.2.6.8 and 6.1.1.4'

loop_
_geom_angle_atom_site_label_1
_geom_angle_atom_site_label_2
_geom_angle_atom_site_label_3
_geom_angle
C9 N1 C8 123.49(19)
C9 N1 H1 119.6(15)
C8 N1 H1 116.9(15)
C2 C1 C9 122.32(19)
C2 C1 C6 119.46(19)
C9 C1 C6 118.2(2)
C3 C2 C1 120.1(2)
C3 C2 H2 119.9
C1 C2 H2 119.9
C2 C3 C4 120.3(3)
C2 C3 H3 119.8
C4 C3 H3 119.8
C5 C4 C3 121.4(2)
C5 C4 H4 119.3
C3 C4 H4 119.3
C4 C5 C6 120.2(2)
C4 C5 H5 119.9
C6 C5 H5 119.9
C7 C6 C5 123.1(2)
C7 C6 C1 118.47(19)
C5 C6 C1 118.5(2)
C8 C7 C6 121.0(2)
C8 C7 H7 119.5
C6 C7 H7 119.5
C7 C8 N1 119.1(2)
C7 C8 H8 120.4
N1 C8 H8 120.4
N1 C9 C1 119.46(18)
N1 C9 C10 116.42(17)
C1 C9 C10 124.10(18)
C11 C10 C19 121.90(17)
C11 C10 C9 115.63(16)
C19 C10 C9 122.38(16)
C10 C11 C16 119.11(17)
C10 C11 C12 123.19(18)
C16 C11 C12 117.70(18)
C13 C12 C11 121.2(2)
C13 C12 H12 119.4
C11 C12 H12 119.4
C12 C13 C14 120.9(2)
C12 C13 H13 119.6
C14 C13 H13 119.6
C15 C14 C13 120.4(2)
C15 C14 H14 119.8
C13 C14 H14 119.8
C14 C15 C16 120.9(2)
C14 C15 H15 119.5
C16 C15 H15 119.5
C17 C16 C11 118.90(17)
C17 C16 C15 122.28(19)
C11 C16 C15 118.82(18)
C16 C17 C18 122.73(18)
C16 C17 H17 118.6
C18 C17 H17 118.6
C17 C18 C19 119.42(17)
C17 C18 C23 120.28(17)
C19 C18 C23 120.30(16)
C10 C19 C18 117.58(16)
C10 C19 C20 125.00(16)
C18 C19 C20 117.43(16)
C21 C20 C19 120.64(16)
C21 C20 C42 115.98(16)
C19 C20 C42 123.37(16)
C20 C21 C22 121.12(16)
C20 C21 C36 119.90(16)
C22 C21 C36 118.98(16)
C23 C22 C21 119.91(17)
C23 C22 C30 121.40(17)
C21 C22 C30 118.67(16)
C22 C23 C18 120.22(17)
C22 C23 C24 120.30(17)
C18 C23 C24 119.47(16)
C29 C24 C25 117.8(2)
C29 C24 C23 120.24(19)
C25 C24 C23 122.00(19)
C26 C25 C24 120.5(3)
C26 C25 H25 119.7
C24 C25 H25 119.7
C27 C26 C25 121.3(3)
C27 C26 H26 119.4
C25 C26 H26 119.4
C26 C27 C28 118.8(3)
C26 C27 H27 120.6
C28 C27 H27 120.6
C27 C28 C29 120.7(3)
C27 C28 H28 119.7
C29 C28 H28 119.7
C24 C29 C28 120.9(3)
C24 C29 H29 119.5
C28 C29 H29 119.5
C31 C30 C35 118.1(2)
C31 C30 C22 120.16(19)
C35 C30 C22 121.7(2)
C30 C31 C32 121.2(2)
C30 C31 H31 119.4
C32 C31 H31 119.4
C33 C32 C31 120.0(3)
C33 C32 H32 120.0
C31 C32 H32 120.0
C32 C33 C34 119.6(2)
C32 C33 H33 120.2
C34 C33 H33 120.2
C33 C34 C35 120.5(2)
C33 C34 H34 119.8
C35 C34 H34 119.8
C30 C35 C34 120.6(2)
C30 C35 H35 119.7
C34 C35 H35 119.7
C37 C36 C41 118.1(2)
C37 C36 C21 120.81(19)
C41 C36 C21 121.07(19)
C36 C37 C38 120.5(2)
C36 C37 H37 119.7
C38 C37 H37 119.7
C39 C38 C37 120.4(2)
C39 C38 H38 119.8
C37 C38 H38 119.8
C38 C39 C40 119.7(2)
C38 C39 H39 120.2
C40 C39 H39 120.2
C39 C40 C41 120.2(3)
C39 C40 H40 119.9
C41 C40 H40 119.9
C36 C41 C40 121.0(2)
C36 C41 H41 119.5
C40 C41 H41 119.5
C47 C42 C43 118.78(19)
C47 C42 C20 119.83(19)
C43 C42 C20 121.09(19)
C42 C43 C44 120.0(2)
C42 C43 H43 120.0
C44 C43 H43 120.0
C45 C44 C43 119.8(2)
C45 C44 H44 120.1
C43 C44 H44 120.1
C44 C45 C46 120.3(2)
C44 C45 H45 119.8
C46 C45 H45 119.8
C45 C46 C47 120.1(3)
C45 C46 H46 119.9
C47 C46 H46 119.9
C46 C47 C42 120.9(2)
C46 C47 H47 119.5
C42 C47 H47 119.5

loop_
_geom_bond_atom_site_label_1
_geom_bond_atom_site_label_2
_geom_bond_distance
N1 C9 1.323(2)
N1 C8 1.356(3)
N1 H1 0.937(16)
C1 C2 1.403(3)
C1 C9 1.407(3)
C1 C6 1.415(3)
C2 C3 1.354(3)
C2 H2 0.9300
C3 C4 1.398(4)
C3 H3 0.9300
C4 C5 1.339(4)
C4 H4 0.9300
C5 C6 1.415(3)
C5 H5 0.9300
C6 C7 1.393(3)
C7 C8 1.353(3)
C7 H7 0.9300
C8 H8 0.9300
C9 C10 1.491(3)
C10 C11 1.404(3)
C10 C19 1.417(3)
C11 C16 1.425(3)
C11 C12 1.425(3)
C12 C13 1.350(3)
C12 H12 0.9300
C13 C14 1.400(3)
C13 H13 0.9300
C14 C15 1.349(3)
C14 H14 0.9300
C15 C16 1.426(3)
C15 H15 0.9300
C16 C17 1.385(3)
C17 C18 1.391(3)
C17 H17 0.9300
C18 C19 1.436(3)
C18 C23 1.438(3)
C19 C20 1.442(3)
C20 C21 1.374(2)
C20 C42 1.499(3)
C21 C22 1.437(3)
C21 C36 1.498(3)
C22 C23 1.365(3)
C22 C30 1.496(3)
C23 C24 1.490(3)
C24 C29 1.373(3)
C24 C25 1.375(3)
C25 C26 1.373(3)
C25 H25 0.9300
C26 C27 1.351(4)
C26 H26 0.9300
C27 C28 1.359(4)
C27 H27 0.9300
C28 C29 1.375(3)
C28 H28 0.9300
C29 H29 0.9300
C30 C31 1.369(3)
C30 C35 1.374(3)
C31 C32 1.383(3)
C31 H31 0.9300
C32 C33 1.357(4)
C32 H32 0.9300
C33 C34 1.362(4)
C33 H33 0.9300
C34 C35 1.381(3)
C34 H34 0.9300
C35 H35 0.9300
C36 C37 1.376(3)
C36 C41 1.377(3)
C37 C38 1.383(3)
C37 H37 0.9300
C38 C39 1.359(4)
C38 H38 0.9300
C39 C40 1.361(4)
C39 H39 0.9300
C40 C41 1.377(3)
C40 H40 0.9300
C41 H41 0.9300
C42 C47 1.377(3)
C42 C43 1.381(3)
C43 C44 1.394(3)
C43 H43 0.9300
C44 C45 1.364(4)
C44 H44 0.9300
C45 C46 1.364(4)
C45 H45 0.9300
C46 C47 1.370(3)
C46 H46 0.9300
C47 H47 0.9300

loop_
_geom_hbond_atom_site_label_D
_geom_hbond_atom_site_label_H
_geom_hbond_atom_site_label_A
_geom_hbond_distance_DH
_geom_hbond_distance_HA
_geom_hbond_distance_DA
_geom_hbond_angle_DHA
N1 H1 Cl1 0.937(16) 2.000(17) 2.9255(18) 169(2)

loop_
_geom_torsion_atom_site_label_1
_geom_torsion_atom_site_label_2
_geom_torsion_atom_site_label_3
_geom_torsion_atom_site_label_4
_geom_torsion
C9 C1 C2 C3 -176.1(2)
C6 C1 C2 C3 2.1(3)
C1 C2 C3 C4 0.3(4)
C2 C3 C4 C5 -2.1(4)
C3 C4 C5 C6 1.4(4)
C4 C5 C6 C7 179.9(2)
C4 C5 C6 C1 1.1(3)
C2 C1 C6 C7 178.29(19)
C9 C1 C6 C7 -3.4(3)
C2 C1 C6 C5 -2.8(3)
C9 C1 C6 C5 175.50(18)
C5 C6 C7 C8 -179.4(2)
C1 C6 C7 C8 -0.5(3)
C6 C7 C8 N1 2.3(3)
C9 N1 C8 C7 0.1(3)
C8 N1 C9 C1 -4.1(3)
C8 N1 C9 C10 177.84(18)
C2 C1 C9 N1 -176.05(19)
C6 C1 C9 N1 5.7(3)
C2 C1 C9 C10 1.8(3)
C6 C1 C9 C10 -176.47(17)
N1 C9 C10 C11 94.3(2)
C1 C9 C10 C11 -83.6(2)
N1 C9 C10 C19 -82.3(2)
C1 C9 C10 C19 99.8(2)
C19 C10 C11 C16 0.4(3)
C9 C10 C11 C16 -176.20(17)
C19 C10 C11 C12 -178.49(19)
C9 C10 C11 C12 4.9(3)
C10 C11 C12 C13 175.4(2)
C16 C11 C12 C13 -3.6(3)
C11 C12 C13 C14 1.2(3)
C12 C13 C14 C15 1.8(4)
C13 C14 C15 C16 -2.2(3)
C10 C11 C16 C17 3.7(3)
C12 C11 C16 C17 -177.31(18)
C10 C11 C16 C15 -175.88(18)
C12 C11 C16 C15 3.1(3)
C14 C15 C16 C17 -179.9(2)
C14 C15 C16 C11 -0.3(3)
C11 C16 C17 C18 -2.7(3)
C15 C16 C17 C18 176.9(2)
C16 C17 C18 C19 -2.5(3)
C16 C17 C18 C23 177.95(18)
C11 C10 C19 C18 -5.4(3)
C9 C10 C19 C18 170.96(17)
C11 C10 C19 C20 174.18(18)
C9 C10 C19 C20 -9.4(3)
C17 C18 C19 C10 6.4(3)
C23 C18 C19 C10 -174.01(17)
C17 C18 C19 C20 -173.24(18)
C23 C18 C19 C20 6.3(3)
C10 C19 C20 C21 175.24(18)
C18 C19 C20 C21 -5.1(3)
C10 C19 C20 C42 -6.0(3)
C18 C19 C20 C42 173.67(18)
C19 C20 C21 C22 -0.2(3)
C42 C20 C21 C22 -179.05(17)
C19 C20 C21 C36 179.32(17)
C42 C20 C21 C36 0.4(3)
C20 C21 C22 C23 4.5(3)
C36 C21 C22 C23 -174.99(18)
C20 C21 C22 C30 -173.85(18)
C36 C21 C22 C30 6.7(3)
C21 C22 C23 C18 -3.2(3)
C30 C22 C23 C18 175.08(18)
C21 C22 C23 C24 175.64(18)
C30 C22 C23 C24 -6.1(3)
C17 C18 C23 C22 177.33(19)
C19 C18 C23 C22 -2.2(3)
C17 C18 C23 C24 -1.5(3)
C19 C18 C23 C24 178.89(17)
C22 C23 C24 C29 -74.4(3)
C18 C23 C24 C29 104.4(2)
C22 C23 C24 C25 105.8(2)
C18 C23 C24 C25 -75.3(3)
C29 C24 C25 C26 -0.4(3)
C23 C24 C25 C26 179.4(2)
C24 C25 C26 C27 0.3(4)
C25 C26 C27 C28 0.0(4)
C26 C27 C28 C29 -0.2(4)
C25 C24 C29 C28 0.2(3)
C23 C24 C29 C28 -179.6(2)
C27 C28 C29 C24 0.1(4)
C23 C22 C30 C31 -77.9(3)
C21 C22 C30 C31 100.4(2)
C23 C22 C30 C35 104.6(3)
C21 C22 C30 C35 -77.1(3)
C35 C30 C31 C32 1.6(3)
C22 C30 C31 C32 -176.0(2)
C30 C31 C32 C33 -1.0(4)
C31 C32 C33 C34 -0.6(4)
C32 C33 C34 C35 1.6(4)
C31 C30 C35 C34 -0.6(4)
C22 C30 C35 C34 177.0(2)
C33 C34 C35 C30 -1.0(4)
C20 C21 C36 C37 -73.5(3)
C22 C21 C36 C37 105.9(2)
C20 C21 C36 C41 105.1(2)
C22 C21 C36 C41 -75.4(2)
C41 C36 C37 C38 -1.3(3)
C21 C36 C37 C38 177.4(2)
C36 C37 C38 C39 0.1(4)
C37 C38 C39 C40 1.0(4)
C38 C39 C40 C41 -0.8(4)
C37 C36 C41 C40 1.5(3)
C21 C36 C41 C40 -177.2(2)
C39 C40 C41 C36 -0.4(4)
C21 C20 C42 C47 -78.2(2)
C19 C20 C42 C47 103.0(2)
C21 C20 C42 C43 95.5(2)
C19 C20 C42 C43 -83.3(2)
C47 C42 C43 C44 -1.0(3)
C20 C42 C43 C44 -174.70(18)
C42 C43 C44 C45 0.9(3)
C43 C44 C45 C46 -0.6(4)
C44 C45 C46 C47 0.4(4)
C45 C46 C47 C42 -0.4(4)
C43 C42 C47 C46 0.7(3)
C20 C42 C47 C46 174.6(2)
